data_1507703
loop_
_publ_author_name
'Mitsudo, Koichi'
'Shimohara, Shuichi'
'Mizoguchi, Jun'
'Mandai, Hiroki'
'Suga, Seiji'

_publ_section_title
;
 Synthesis of nitrogen-bridged terthiophenes by tandem buchwald-hartwig
 coupling and their properties.
;
_journal_issue 11
_journal_name_full 'Organic letters'
_journal_page_first 2702
_journal_page_last 2705
_journal_paper_doi 10.1021/ol300887t
_journal_volume 14
_journal_year 2012
_chemical_formula_moiety 'C32 H30 N2 S3'
_chemical_formula_sum 'C32 H30 N2 S3'
_chemical_formula_weight 538.76
_chemical_name_systematic N,N'-Bis(4-butylphenyl)trithienodipyrrole
_space_group_IT_number 4
_symmetry_cell_setting monoclinic
_symmetry_Int_Tables_number 4
_symmetry_space_group_name_Hall 'P 2yb'
_symmetry_space_group_name_H-M 'P 1 21 1'
_atom_sites_solution_hydrogens geom
_atom_sites_solution_primary direct
_atom_sites_solution_secondary difmap
_audit_creation_method SHELXL-97
_cell_angle_alpha 90.00
_cell_angle_beta 93.811(3)
_cell_angle_gamma 90.00
_cell_formula_units_Z 4
_cell_length_a 14.754(3)
_cell_length_b 9.8396(19)
_cell_length_c 18.371(4)
_cell_measurement_reflns_used 9253
_cell_measurement_temperature 93.1500
_cell_measurement_theta_max 27.5165
_cell_measurement_theta_min 3.0375
_cell_volume 2661.1(9)
_computing_cell_refinement 'CrystalClear (Rigaku Inc., 2008)'
_computing_data_collection 'CrystalClear (Rigaku Inc., 2008)'
_computing_data_reduction 'CrystalClear (Rigaku Inc., 2008)'
_computing_molecular_graphics 'Yadokari-XG 2009 (Wakita Nemoto et al., 2009)'
_computing_publication_material 'Yadokari-XG 2009 (Wakita,Nemoto et al., 2009)'
_computing_structure_refinement 'SHELXL-97 (Sheldrick, 1997)'
_computing_structure_solution 'SIR2004 (Burla, et al., 2005)'
_diffrn_ambient_temperature 93.1500
_diffrn_detector_area_resol_mean 28.5714
_diffrn_measured_fraction_theta_full 0.991
_diffrn_measured_fraction_theta_max 0.991
_diffrn_measurement_device_type 'Rigaku Saturn724'
_diffrn_measurement_method dtprofit.ref
_diffrn_radiation_monochromator Confocal
_diffrn_radiation_source 'Rotating Anode'
_diffrn_radiation_type MoK\a
_diffrn_radiation_wavelength 0.71075
_diffrn_reflns_av_R_equivalents 0.0375
_diffrn_reflns_av_sigmaI/netI 0.0584
_diffrn_reflns_limit_h_max 19
_diffrn_reflns_limit_h_min -19
_diffrn_reflns_limit_k_max 12
_diffrn_reflns_limit_k_min -12
_diffrn_reflns_limit_l_max 23
_diffrn_reflns_limit_l_min -21
_diffrn_reflns_number 31677
_diffrn_reflns_theta_full 27.53
_diffrn_reflns_theta_max 27.53
_diffrn_reflns_theta_min 3.04
_exptl_absorpt_coefficient_mu 0.304
_exptl_absorpt_correction_T_max 1.0000
_exptl_absorpt_correction_T_min 0.8735
_exptl_absorpt_correction_type multi-scan
_exptl_absorpt_process_details 'REQAB (Rigaku, 1998)'
_exptl_crystal_colour Colorless
_exptl_crystal_density_diffrn 1.345
_exptl_crystal_density_method 'not measured'
_exptl_crystal_description Block
_exptl_crystal_F_000 1136
_exptl_crystal_size_max 0.4800
_exptl_crystal_size_mid 0.1200
_exptl_crystal_size_min 0.0400
_refine_diff_density_max 0.730
_refine_diff_density_min -0.691
_refine_diff_density_rms 0.075
_refine_ls_abs_structure_details 'Flack H D (1983), Acta Cryst. A39, 876-881'
_refine_ls_abs_structure_Flack 0.23(5)
_refine_ls_extinction_method none
_refine_ls_goodness_of_fit_ref 1.021
_refine_ls_hydrogen_treatment constr
_refine_ls_matrix_type full
_refine_ls_number_parameters 671
_refine_ls_number_reflns 12068
_refine_ls_number_restraints 1
_refine_ls_restrained_S_all 1.021
_refine_ls_R_factor_all 0.0513
_refine_ls_R_factor_gt 0.0411
_refine_ls_shift/su_max 0.001
_refine_ls_shift/su_mean 0.000
_refine_ls_structure_factor_coef Fsqd
_refine_ls_weighting_details 'calc w=1/[\s^2^(Fo^2^)+(0.0758P)^2^+0.0000P] where P=(Fo^2^+2Fc^2^)/3'
_refine_ls_weighting_scheme calc
_refine_ls_wR_factor_gt 0.1060
_refine_ls_wR_factor_ref 0.1226
_reflns_number_gt 9859
_reflns_number_total 12068
_reflns_threshold_expression >2sigma(I)
_cod_data_source_file ol300887t_si_001.cif
_cod_data_source_block 2b
_cod_depositor_comments
;
The following automatic conversions were performed:

'_exptl_absorpt_correction_type' value 'Multi-scan' changed to
'multi-scan' according to
/home/saulius/struct/CIF-dictionaries/cif_core.dic dictionary named
'cif_core.dic' version 2.4.1 from 2010-06-29.

Automatic conversion script
Id: cif_fix_values 1715 2011-07-08 13:25:40Z adriana 
;
_cod_original_sg_symbol_H-M 'P 21'
_cod_database_code 1507703

loop_
_symmetry_equiv_pos_as_xyz
'x, y, z'
'-x, y+1/2, -z'

loop_
_atom_site_label
_atom_site_type_symbol
_atom_site_fract_x
_atom_site_fract_y
_atom_site_fract_z
_atom_site_U_iso_or_equiv
_atom_site_adp_type
_atom_site_occupancy
_atom_site_symmetry_multiplicity
_atom_site_calc_flag
_atom_site_refinement_flags
S1 S 0.20920(4) 0.10558(8) -0.15304(4) 0.02072(15) Uani 1 1 d .
S2 S 0.25034(4) 0.18988(7) 0.06504(4) 0.01751(15) Uani 1 1 d .
S3 S 0.34616(5) 0.29855(9) 0.27223(4) 0.02576(17) Uani 1 1 d .
C1 C 0.28711(17) 0.0976(3) -0.22008(15) 0.0230(6) Uani 1 1 d .
H1 H 0.2702 0.0875 -0.2706 0.028 Uiso 1 1 calc R
C2 C 0.37502(17) 0.1074(3) -0.19247(14) 0.0189(6) Uani 1 1 d .
H2 H 0.4264 0.1045 -0.2210 0.023 Uiso 1 1 calc R
C3 C 0.37966(16) 0.1226(3) -0.11562(14) 0.0166(5) Uani 1 1 d .
C4 C 0.29560(16) 0.1252(3) -0.08559(14) 0.0161(5) Uani 1 1 d .
C5 C 0.31148(15) 0.1555(3) -0.01057(14) 0.0152(5) Uani 1 1 d .
C6 C 0.40521(15) 0.1690(3) 0.00317(13) 0.0137(5) Uani 1 1 d .
C7 C 0.42876(16) 0.2013(3) 0.07743(14) 0.0155(5) Uani 1 1 d .
C8 C 0.35162(16) 0.2183(3) 0.11691(14) 0.0173(6) Uani 1 1 d .
C9 C 0.38296(17) 0.2576(3) 0.18778(14) 0.0180(5) Uani 1 1 d .
C10 C 0.47712(16) 0.2632(3) 0.18980(13) 0.0157(5) Uani 1 1 d .
C11 C 0.51989(18) 0.2975(3) 0.25822(15) 0.0232(6) Uani 1 1 d .
H11 H 0.5837 0.3035 0.2684 0.028 Uiso 1 1 calc R
C12 C 0.45674(19) 0.3210(3) 0.30783(16) 0.0276(7) Uani 1 1 d .
H12 H 0.4720 0.3471 0.3569 0.033 Uiso 1 1 calc R
N1 N 0.44805(13) 0.1477(2) -0.06178(11) 0.0144(5) Uani 1 1 d .
C13 C 0.54026(15) 0.1771(3) -0.07631(13) 0.0137(5) Uani 1 1 d .
C14 C 0.58501(16) 0.0904(3) -0.12162(14) 0.0178(6) Uani 1 1 d .
H14 H 0.5559 0.0103 -0.1401 0.021 Uiso 1 1 calc R
C15 C 0.67241(16) 0.1214(3) -0.13980(15) 0.0197(6) Uani 1 1 d .
H15 H 0.7021 0.0634 -0.1721 0.024 Uiso 1 1 calc R
C16 C 0.71742(16) 0.2363(3) -0.11140(14) 0.0164(6) Uani 1 1 d .
C17 C 0.67161(16) 0.3179(3) -0.06408(14) 0.0163(5) Uani 1 1 d .
H17 H 0.7017 0.3953 -0.0432 0.020 Uiso 1 1 calc R
C18 C 0.58365(15) 0.2904(3) -0.04623(14) 0.0154(5) Uani 1 1 d .
H18 H 0.5538 0.3482 -0.0140 0.019 Uiso 1 1 calc R
C19 C 0.81202(15) 0.2768(3) -0.13002(14) 0.0195(6) Uani 1 1 d .
H19 H 0.8516 0.2779 -0.0843 0.023 Uiso 1 1 calc R
H19A H 0.8094 0.3709 -0.1491 0.023 Uiso 1 1 calc R
C20 C 0.85724(16) 0.1870(3) -0.18547(14) 0.0193(6) Uani 1 1 d .
H20 H 0.8634 0.0935 -0.1659 0.023 Uiso 1 1 calc R
H20A H 0.8177 0.1831 -0.2311 0.023 Uiso 1 1 calc R
C21 C 0.95048(16) 0.2394(3) -0.20268(14) 0.0202(6) Uani 1 1 d .
H21 H 0.9444 0.3334 -0.2215 0.024 Uiso 1 1 calc R
H21A H 0.9903 0.2420 -0.1572 0.024 Uiso 1 1 calc R
C22 C 0.99450(17) 0.1523(4) -0.25821(15) 0.0253(7) Uani 1 1 d .
H22 H 1.0012 0.0592 -0.2396 0.038 Uiso 1 1 calc R
H22A H 1.0545 0.1893 -0.2670 0.038 Uiso 1 1 calc R
H22B H 0.9564 0.1518 -0.3040 0.038 Uiso 1 1 calc R
N2 N 0.50635(13) 0.2295(2) 0.12145(11) 0.0162(5) Uani 1 1 d .
C23 C 0.59504(15) 0.1751(3) 0.11218(13) 0.0131(5) Uani 1 1 d .
C24 C 0.60319(17) 0.0433(3) 0.08827(15) 0.0177(6) Uani 1 1 d .
H24 H 0.5504 -0.0102 0.0775 0.021 Uiso 1 1 calc R
C25 C 0.68819(17) -0.0108(3) 0.07997(15) 0.0193(6) Uani 1 1 d .
H25 H 0.6933 -0.1014 0.0629 0.023 Uiso 1 1 calc R
C26 C 0.76607(16) 0.0649(3) 0.09618(14) 0.0178(6) Uani 1 1 d .
C27 C 0.75668(16) 0.1980(3) 0.11884(14) 0.0177(6) Uani 1 1 d .
H27 H 0.8094 0.2519 0.1292 0.021 Uiso 1 1 calc R
C28 C 0.67173(16) 0.2540(3) 0.12665(14) 0.0162(5) Uani 1 1 d .
H28 H 0.6662 0.3457 0.1418 0.019 Uiso 1 1 calc R
C29 C 0.85819(16) 0.0002(3) 0.09090(16) 0.0233(6) Uani 1 1 d .
H29 H 0.8506 -0.0997 0.0908 0.028 Uiso 1 1 calc R
H29A H 0.8968 0.0246 0.1351 0.028 Uiso 1 1 calc R
C30 C 0.90742(18) 0.0401(3) 0.02456(16) 0.0277(7) Uani 1 1 d .
H30 H 0.9161 0.1398 0.0241 0.033 Uiso 1 1 calc R
H30A H 0.8701 0.0146 -0.0202 0.033 Uiso 1 1 calc R
C31 C 0.99983(18) -0.0304(3) 0.02472(16) 0.0280(6) Uani 1 1 d .
H31 H 1.0345 -0.0110 0.0716 0.034 Uiso 1 1 calc R
H31A H 0.9901 -0.1298 0.0216 0.034 Uiso 1 1 calc R
C32 C 1.05568(19) 0.0133(4) -0.03699(18) 0.0353(8) Uani 1 1 d .
H32 H 1.0226 -0.0074 -0.0837 0.053 Uiso 1 1 calc R
H32A H 1.1137 -0.0356 -0.0338 0.053 Uiso 1 1 calc R
H32B H 1.0671 0.1113 -0.0336 0.053 Uiso 1 1 calc R
S4 S 1.13377(5) 0.26433(9) 0.21890(4) 0.02704(18) Uani 1 1 d .
S5 S 1.24220(4) 0.37070(7) 0.42311(4) 0.01895(15) Uani 1 1 d .
S6 S 1.29807(4) 0.45307(8) 0.63946(4) 0.02327(16) Uani 1 1 d .
C33 C 1.0213(2) 0.2466(3) 0.18739(15) 0.0279(7) Uani 1 1 d .
H33 H 1.0028 0.2234 0.1384 0.033 Uiso 1 1 calc R
C34 C 0.96187(18) 0.2693(3) 0.23998(15) 0.0231(6) Uani 1 1 d .
H34 H 0.8977 0.2636 0.2324 0.028 Uiso 1 1 calc R
C35 C 1.00865(16) 0.3022(3) 0.30683(15) 0.0196(6) Uani 1 1 d .
C36 C 1.10239(17) 0.3041(3) 0.30484(14) 0.0188(6) Uani 1 1 d .
C37 C 1.13809(16) 0.3449(3) 0.37518(14) 0.0175(6) Uani 1 1 d .
C38 C 1.06377(16) 0.3637(3) 0.41804(14) 0.0172(6) Uani 1 1 d .
C39 C 1.09136(16) 0.3943(3) 0.49108(14) 0.0157(5) Uani 1 1 d .
C40 C 1.18671(16) 0.4049(3) 0.50179(15) 0.0164(6) Uani 1 1 d .
C41 C 1.20752(16) 0.4360(3) 0.57615(14) 0.0163(5) Uani 1 1 d .
C42 C 1.12562(16) 0.4395(3) 0.61007(14) 0.0173(5) Uani 1 1 d .
C43 C 1.13558(18) 0.4545(3) 0.68682(14) 0.0210(6) Uani 1 1 d .
H43 H 1.0866 0.4581 0.7179 0.025 Uiso 1 1 calc R
C44 C 1.22539(17) 0.4631(3) 0.71011(15) 0.0236(6) Uani 1 1 d .
H44 H 1.2460 0.4736 0.7599 0.028 Uiso 1 1 calc R
N3 N 0.98361(13) 0.3361(2) 0.37617(11) 0.0168(5) Uani 1 1 d .
C45 C 0.89538(16) 0.3883(3) 0.38959(13) 0.0157(5) Uani 1 1 d .
C46 C 0.81875(16) 0.3077(3) 0.37530(14) 0.0193(6) Uani 1 1 d .
H46 H 0.8245 0.2174 0.3578 0.023 Uiso 1 1 calc R
C47 C 0.73405(17) 0.3609(3) 0.38692(14) 0.0198(6) Uani 1 1 d .
H47 H 0.6817 0.3060 0.3771 0.024 Uiso 1 1 calc R
C48 C 0.72346(17) 0.4932(3) 0.41271(15) 0.0209(6) Uani 1 1 d .
C49 C 0.80222(17) 0.5704(3) 0.42808(15) 0.0221(6) Uani 1 1 d .
H49 H 0.7972 0.6594 0.4475 0.026 Uiso 1 1 calc R
C50 C 0.88651(17) 0.5200(3) 0.41570(14) 0.0191(6) Uani 1 1 d .
H50 H 0.9389 0.5751 0.4250 0.023 Uiso 1 1 calc R
C51 C 0.63108(18) 0.5519(4) 0.42630(17) 0.0310(7) Uani 1 1 d .
H51 H 0.5844 0.5083 0.3928 0.037 Uiso 1 1 calc R
H51A H 0.6310 0.6504 0.4155 0.037 Uiso 1 1 calc R
C52 C 0.6064(2) 0.5303(4) 0.5050(2) 0.0458(9) Uani 1 1 d .
H52 H 0.6575 0.5637 0.5380 0.055 Uiso 1 1 calc R
H52A H 0.6007 0.4314 0.5135 0.055 Uiso 1 1 calc R
C53 C 0.5177(2) 0.6005(4) 0.5268(2) 0.0464(9) Uani 1 1 d .
H53 H 0.5149 0.5950 0.5805 0.056 Uiso 1 1 calc R
H53A H 0.5199 0.6978 0.5134 0.056 Uiso 1 1 calc R
C54 C 0.4359(2) 0.5405(4) 0.4923(2) 0.0508(10) Uani 1 1 d .
H54 H 0.4368 0.5494 0.4392 0.076 Uiso 1 1 calc R
H54A H 0.3825 0.5876 0.5090 0.076 Uiso 1 1 calc R
H54B H 0.4331 0.4441 0.5054 0.076 Uiso 1 1 calc R
N4 N 1.05413(13) 0.4158(2) 0.55812(11) 0.0152(5) Uani 1 1 d .
C55 C 0.96317(16) 0.3878(3) 0.57601(13) 0.0149(5) Uani 1 1 d .
C56 C 0.91870(16) 0.2721(3) 0.54728(13) 0.0161(5) Uani 1 1 d .
H56 H 0.9471 0.2150 0.5138 0.019 Uiso 1 1 calc R
C57 C 0.83232(16) 0.2422(3) 0.56854(14) 0.0170(6) Uani 1 1 d .
H57 H 0.8022 0.1634 0.5494 0.020 Uiso 1 1 calc R
C58 C 0.78873(16) 0.3237(3) 0.61680(14) 0.0173(6) Uani 1 1 d .
C59 C 0.83431(17) 0.4383(3) 0.64486(15) 0.0210(6) Uani 1 1 d .
H59 H 0.8062 0.4947 0.6788 0.025 Uiso 1 1 calc R
C60 C 0.92075(16) 0.4709(3) 0.62368(14) 0.0184(6) Uani 1 1 d .
H60 H 0.9505 0.5505 0.6422 0.022 Uiso 1 1 calc R
C61 C 0.69628(16) 0.2809(3) 0.63906(15) 0.0215(6) Uani 1 1 d .
H61 H 0.7025 0.1904 0.6623 0.026 Uiso 1 1 calc R
H61A H 0.6560 0.2700 0.5942 0.026 Uiso 1 1 calc R
C62 C 0.64856(16) 0.3748(3) 0.69091(14) 0.0176(6) Uani 1 1 d .
H62 H 0.6854 0.3810 0.7379 0.021 Uiso 1 1 calc R
H62A H 0.6439 0.4672 0.6696 0.021 Uiso 1 1 calc R
C63 C 0.55389(16) 0.3233(3) 0.70478(15) 0.0201(6) Uani 1 1 d .
H63 H 0.5587 0.2299 0.7248 0.024 Uiso 1 1 calc R
H63A H 0.5168 0.3192 0.6579 0.024 Uiso 1 1 calc R
C64 C 0.50588(18) 0.4140(3) 0.75812(15) 0.0234(7) Uani 1 1 d .
H64 H 0.5425 0.4188 0.8046 0.035 Uiso 1 1 calc R
H64A H 0.4461 0.3757 0.7663 0.035 Uiso 1 1 calc R
H64B H 0.4984 0.5055 0.7375 0.035 Uiso 1 1 calc R

loop_
_atom_site_aniso_label
_atom_site_aniso_U_11
_atom_site_aniso_U_22
_atom_site_aniso_U_33
_atom_site_aniso_U_23
_atom_site_aniso_U_13
_atom_site_aniso_U_12
S1 0.0156(3) 0.0242(4) 0.0216(4) -0.0010(3) -0.0047(2) -0.0002(3)
S2 0.0126(3) 0.0218(4) 0.0185(3) 0.0001(3) 0.0034(2) 0.0012(2)
S3 0.0260(3) 0.0360(5) 0.0162(4) -0.0034(3) 0.0081(3) 0.0009(3)
C1 0.0243(13) 0.0260(16) 0.0174(14) -0.0005(12) -0.0066(10) 0.0006(12)
C2 0.0202(12) 0.0166(14) 0.0197(14) -0.0020(11) -0.0004(10) -0.0034(11)
C3 0.0153(11) 0.0149(15) 0.0195(14) 0.0017(11) 0.0003(10) -0.0002(10)
C4 0.0124(11) 0.0143(14) 0.0213(14) 0.0006(11) -0.0006(10) -0.0014(10)
C5 0.0132(10) 0.0148(15) 0.0175(13) 0.0022(10) 0.0017(9) 0.0005(10)
C6 0.0137(10) 0.0133(14) 0.0143(13) 0.0025(10) 0.0021(9) 0.0026(10)
C7 0.0134(11) 0.0141(14) 0.0194(14) 0.0003(11) 0.0041(10) 0.0018(10)
C8 0.0156(11) 0.0183(15) 0.0184(14) 0.0009(10) 0.0051(10) 0.0011(10)
C9 0.0190(11) 0.0162(14) 0.0194(14) -0.0003(11) 0.0067(10) 0.0021(10)
C10 0.0202(11) 0.0149(14) 0.0125(13) 0.0002(10) 0.0038(9) 0.0017(10)
C11 0.0258(13) 0.0220(16) 0.0218(15) 0.0009(12) 0.0014(11) 0.0004(12)
C12 0.0350(15) 0.0302(18) 0.0177(15) -0.0048(12) 0.0032(12) -0.0023(13)
N1 0.0131(9) 0.0185(13) 0.0116(11) -0.0014(9) 0.0010(8) -0.0005(8)
C13 0.0115(10) 0.0177(15) 0.0120(12) 0.0005(10) 0.0016(9) -0.0015(10)
C14 0.0174(11) 0.0152(15) 0.0210(14) -0.0038(11) 0.0034(10) -0.0036(11)
C15 0.0177(12) 0.0189(15) 0.0230(14) -0.0034(12) 0.0051(10) -0.0007(11)
C16 0.0152(11) 0.0201(15) 0.0136(13) 0.0022(10) -0.0017(9) -0.0021(10)
C17 0.0170(11) 0.0131(14) 0.0184(14) -0.0001(11) -0.0013(10) -0.0021(10)
C18 0.0147(11) 0.0160(15) 0.0157(13) 0.0001(11) 0.0019(9) 0.0021(10)
C19 0.0144(11) 0.0234(16) 0.0211(14) -0.0019(11) 0.0036(10) -0.0025(11)
C20 0.0177(11) 0.0249(16) 0.0154(13) -0.0026(12) 0.0018(10) -0.0011(12)
C21 0.0172(12) 0.0243(17) 0.0193(14) 0.0023(12) 0.0026(10) -0.0024(11)
C22 0.0162(12) 0.036(2) 0.0234(15) -0.0027(13) -0.0003(11) 0.0021(12)
N2 0.0158(10) 0.0183(13) 0.0144(11) -0.0016(9) 0.0006(8) 0.0020(9)
C23 0.0149(11) 0.0170(14) 0.0071(11) -0.0003(10) -0.0027(9) 0.0022(10)
C24 0.0152(11) 0.0170(14) 0.0205(14) -0.0020(11) -0.0015(10) -0.0021(10)
C25 0.0220(12) 0.0164(15) 0.0192(14) -0.0026(11) -0.0008(10) 0.0016(11)
C26 0.0146(11) 0.0206(16) 0.0181(14) 0.0050(11) 0.0005(10) 0.0037(10)
C27 0.0174(11) 0.0181(15) 0.0168(13) 0.0026(11) -0.0053(10) -0.0026(11)
C28 0.0196(12) 0.0127(14) 0.0159(13) -0.0014(10) -0.0004(10) 0.0005(10)
C29 0.0123(11) 0.0234(16) 0.0336(17) -0.0020(12) -0.0021(10) 0.0033(11)
C30 0.0235(13) 0.0265(16) 0.0336(17) 0.0027(13) 0.0055(12) 0.0026(12)
C31 0.0270(13) 0.0258(15) 0.0320(17) 0.0026(12) 0.0067(12) 0.0079(12)
C32 0.0267(14) 0.0381(19) 0.0414(19) 0.0067(16) 0.0058(13) 0.0049(13)
S4 0.0300(4) 0.0340(5) 0.0179(4) -0.0051(3) 0.0073(3) -0.0018(3)
S5 0.0142(3) 0.0227(4) 0.0202(4) -0.0021(3) 0.0033(2) -0.0002(3)
S6 0.0177(3) 0.0264(4) 0.0246(4) -0.0039(3) -0.0070(3) 0.0015(3)
C33 0.0384(16) 0.0313(18) 0.0136(14) -0.0033(12) -0.0013(12) -0.0041(13)
C34 0.0260(13) 0.0233(16) 0.0195(14) -0.0020(12) -0.0020(11) -0.0045(12)
C35 0.0191(11) 0.0165(15) 0.0231(14) -0.0002(11) 0.0010(10) -0.0014(11)
C36 0.0210(12) 0.0210(15) 0.0148(13) -0.0001(11) 0.0031(10) -0.0007(11)
C37 0.0147(11) 0.0201(16) 0.0178(14) -0.0016(11) 0.0014(10) -0.0020(10)
C38 0.0150(11) 0.0189(15) 0.0178(14) -0.0012(11) 0.0018(10) -0.0019(11)
C39 0.0153(11) 0.0157(15) 0.0161(13) -0.0007(11) 0.0005(9) -0.0013(10)
C40 0.0138(11) 0.0138(15) 0.0215(14) 0.0002(10) 0.0009(10) 0.0005(10)
C41 0.0137(11) 0.0165(15) 0.0182(13) 0.0005(11) -0.0028(9) 0.0001(10)
C42 0.0173(12) 0.0157(14) 0.0185(14) -0.0005(11) -0.0021(10) -0.0004(11)
C43 0.0239(13) 0.0220(16) 0.0169(14) 0.0005(12) 0.0003(10) 0.0003(12)
C44 0.0266(13) 0.0260(17) 0.0172(14) -0.0003(12) -0.0066(11) 0.0004(12)
N3 0.0173(10) 0.0207(14) 0.0121(11) -0.0025(9) -0.0005(8) -0.0024(9)
C45 0.0159(11) 0.0210(15) 0.0099(12) 0.0039(10) -0.0019(9) -0.0006(10)
C46 0.0223(12) 0.0178(15) 0.0171(14) 0.0002(11) -0.0035(10) -0.0032(11)
C47 0.0146(11) 0.0256(17) 0.0183(14) -0.0004(12) -0.0063(10) -0.0056(11)
C48 0.0172(12) 0.0247(16) 0.0200(14) -0.0003(11) -0.0044(10) 0.0005(11)
C49 0.0207(12) 0.0210(17) 0.0235(15) -0.0038(11) -0.0061(11) 0.0012(11)
C50 0.0172(12) 0.0201(15) 0.0196(14) -0.0009(11) -0.0025(10) -0.0062(11)
C51 0.0202(13) 0.0316(19) 0.0403(18) -0.0026(15) -0.0062(12) 0.0056(13)
C52 0.0269(16) 0.040(2) 0.073(3) 0.0099(19) 0.0228(17) 0.0061(15)
C53 0.0360(17) 0.043(2) 0.062(3) -0.0046(19) 0.0126(16) -0.0031(16)
C54 0.0285(16) 0.034(2) 0.092(3) 0.011(2) 0.0138(18) 0.0031(15)
N4 0.0132(9) 0.0215(13) 0.0106(11) -0.0007(9) -0.0004(8) -0.0040(9)
C55 0.0152(11) 0.0190(15) 0.0103(12) 0.0048(11) -0.0007(9) -0.0022(10)
C56 0.0193(11) 0.0152(15) 0.0134(13) 0.0008(11) -0.0010(10) 0.0025(11)
C57 0.0169(11) 0.0165(15) 0.0172(13) 0.0029(11) -0.0013(10) -0.0011(11)
C58 0.0142(11) 0.0202(15) 0.0175(14) 0.0009(11) 0.0004(10) 0.0003(10)
C59 0.0182(12) 0.0213(16) 0.0242(15) -0.0046(12) 0.0065(10) -0.0005(11)
C60 0.0176(12) 0.0213(16) 0.0163(14) -0.0022(11) 0.0015(10) -0.0039(11)
C61 0.0157(11) 0.0233(16) 0.0259(15) -0.0029(12) 0.0039(10) -0.0027(11)
C62 0.0165(11) 0.0231(16) 0.0136(13) 0.0023(11) 0.0028(10) -0.0010(11)
C63 0.0185(12) 0.0207(16) 0.0214(14) -0.0009(11) 0.0040(10) -0.0009(11)
C64 0.0225(13) 0.0239(18) 0.0244(16) 0.0003(12) 0.0061(11) -0.0007(11)

loop_
_atom_type_symbol
_atom_type_description
_atom_type_scat_dispersion_real
_atom_type_scat_dispersion_imag
_atom_type_scat_source
C C 0.0033 0.0016 'International Tables Vol C Tables 4.2.6.8 and 6.1.1.4'
H H 0.0000 0.0000 'International Tables Vol C Tables 4.2.6.8 and 6.1.1.4'
N N 0.0061 0.0033 'International Tables Vol C Tables 4.2.6.8 and 6.1.1.4'
S S 0.1246 0.1234 'International Tables Vol C Tables 4.2.6.8 and 6.1.1.4'

loop_
_geom_angle_atom_site_label_1
_geom_angle_atom_site_label_2
_geom_angle_atom_site_label_3
_geom_angle
C4 S1 C1 91.26(12)
C5 S2 C8 89.80(12)
C9 S3 C12 91.40(13)
C2 C1 S1 112.9(2)
C2 C1 H1 123.5
S1 C1 H1 123.5
C1 C2 C3 111.1(2)
C1 C2 H2 124.5
C3 C2 H2 124.5
N1 C3 C4 109.9(2)
N1 C3 C2 135.6(2)
C4 C3 C2 114.3(2)
C3 C4 C5 107.2(2)
C3 C4 S1 110.4(2)
C5 C4 S1 142.05(19)
C6 C5 C4 107.1(2)
C6 C5 S2 113.42(19)
C4 C5 S2 139.31(19)
C5 C6 N1 109.2(2)
C5 C6 C7 111.8(2)
N1 C6 C7 139.0(2)
N2 C7 C8 110.0(2)
N2 C7 C6 138.2(2)
C8 C7 C6 111.6(2)
C7 C8 C9 106.5(2)
C7 C8 S2 113.3(2)
C9 C8 S2 140.2(2)
C10 C9 C8 107.6(2)
C10 C9 S3 109.94(19)
C8 C9 S3 142.5(2)
C9 C10 N2 109.6(2)
C9 C10 C11 114.9(2)
N2 C10 C11 135.5(2)
C12 C11 C10 110.5(2)
C12 C11 H11 124.7
C10 C11 H11 124.7
C11 C12 S3 113.2(2)
C11 C12 H12 123.4
S3 C12 H12 123.4
C3 N1 C6 106.59(19)
C3 N1 C13 123.9(2)
C6 N1 C13 127.9(2)
C18 C13 C14 120.6(2)
C18 C13 N1 120.6(2)
C14 C13 N1 118.8(2)
C15 C14 C13 119.7(3)
C15 C14 H14 120.1
C13 C14 H14 120.1
C14 C15 C16 121.0(3)
C14 C15 H15 119.5
C16 C15 H15 119.5
C17 C16 C15 117.5(2)
C17 C16 C19 118.9(2)
C15 C16 C19 123.6(2)
C18 C17 C16 122.5(3)
C18 C17 H17 118.8
C16 C17 H17 118.8
C13 C18 C17 118.6(2)
C13 C18 H18 120.7
C17 C18 H18 120.7
C16 C19 C20 116.5(2)
C16 C19 H19 108.2
C20 C19 H19 108.2
C16 C19 H19A 108.2
C20 C19 H19A 108.2
H19 C19 H19A 107.3
C21 C20 C19 112.5(2)
C21 C20 H20 109.1
C19 C20 H20 109.1
C21 C20 H20A 109.1
C19 C20 H20A 109.1
H20 C20 H20A 107.8
C22 C21 C20 112.5(2)
C22 C21 H21 109.1
C20 C21 H21 109.1
C22 C21 H21A 109.1
C20 C21 H21A 109.1
H21 C21 H21A 107.8
C21 C22 H22 109.5
C21 C22 H22A 109.5
H22 C22 H22A 109.5
C21 C22 H22B 109.5
H22 C22 H22B 109.5
H22A C22 H22B 109.5
C7 N2 C10 106.28(19)
C7 N2 C23 125.5(2)
C10 N2 C23 122.3(2)
C24 C23 C28 120.1(2)
C24 C23 N2 119.2(2)
C28 C23 N2 120.6(2)
C23 C24 C25 119.8(2)
C23 C24 H24 120.1
C25 C24 H24 120.1
C24 C25 C26 121.1(3)
C24 C25 H25 119.5
C26 C25 H25 119.5
C27 C26 C25 118.4(2)
C27 C26 C29 121.8(2)
C25 C26 C29 119.8(3)
C26 C27 C28 121.1(2)
C26 C27 H27 119.4
C28 C27 H27 119.4
C23 C28 C27 119.4(3)
C23 C28 H28 120.3
C27 C28 H28 120.3
C26 C29 C30 115.2(2)
C26 C29 H29 108.5
C30 C29 H29 108.5
C26 C29 H29A 108.5
C30 C29 H29A 108.5
H29 C29 H29A 107.5
C29 C30 C31 110.9(2)
C29 C30 H30 109.5
C31 C30 H30 109.5
C29 C30 H30A 109.5
C31 C30 H30A 109.5
H30 C30 H30A 108.0
C32 C31 C30 113.6(2)
C32 C31 H31 108.8
C30 C31 H31 108.8
C32 C31 H31A 108.8
C30 C31 H31A 108.8
H31 C31 H31A 107.7
C31 C32 H32 109.5
C31 C32 H32A 109.5
H32 C32 H32A 109.5
C31 C32 H32B 109.5
H32 C32 H32B 109.5
H32A C32 H32B 109.5
C36 S4 C33 91.12(13)
C37 S5 C40 90.02(12)
C41 S6 C44 91.17(12)
C34 C33 S4 113.2(2)
C34 C33 H33 123.4
S4 C33 H33 123.4
C33 C34 C35 110.8(2)
C33 C34 H34 124.6
C35 C34 H34 124.6
C36 C35 N3 110.3(2)
C36 C35 C34 114.4(2)
N3 C35 C34 135.3(2)
C35 C36 C37 106.9(2)
C35 C36 S4 110.6(2)
C37 C36 S4 142.5(2)
C38 C37 C36 106.9(2)
C38 C37 S5 113.2(2)
C36 C37 S5 139.8(2)
N3 C38 C37 109.3(2)
N3 C38 C39 138.4(2)
C37 C38 C39 112.0(2)
N4 C39 C38 140.0(2)
N4 C39 C40 108.2(2)
C38 C39 C40 111.8(2)
C39 C40 C41 107.5(2)
C39 C40 S5 112.9(2)
C41 C40 S5 139.50(19)
C42 C41 C40 107.3(2)
C42 C41 S6 110.62(19)
C40 C41 S6 141.6(2)
N4 C42 C41 109.2(2)
N4 C42 C43 136.3(2)
C41 C42 C43 114.3(2)
C44 C43 C42 110.6(2)
C44 C43 H43 124.7
C42 C43 H43 124.7
C43 C44 S6 113.3(2)
C43 C44 H44 123.4
S6 C44 H44 123.4
C35 N3 C38 106.5(2)
C35 N3 C45 122.8(2)
C38 N3 C45 125.5(2)
C50 C45 C46 120.1(2)
C50 C45 N3 120.0(2)
C46 C45 N3 119.9(3)
C47 C46 C45 119.1(3)
C47 C46 H46 120.5
C45 C46 H46 120.5
C46 C47 C48 121.8(3)
C46 C47 H47 119.1
C48 C47 H47 119.1
C47 C48 C49 117.6(3)
C47 C48 C51 122.2(3)
C49 C48 C51 120.2(3)
C50 C49 C48 121.3(3)
C50 C49 H49 119.4
C48 C49 H49 119.4
C49 C50 C45 120.1(2)
C49 C50 H50 120.0
C45 C50 H50 120.0
C48 C51 C52 112.1(2)
C48 C51 H51 109.2
C52 C51 H51 109.2
C48 C51 H51A 109.2
C52 C51 H51A 109.2
H51 C51 H51A 107.9
C51 C52 C53 116.0(3)
C51 C52 H52 108.3
C53 C52 H52 108.3
C51 C52 H52A 108.3
C53 C52 H52A 108.3
H52 C52 H52A 107.4
C54 C53 C52 113.4(3)
C54 C53 H53 108.9
C52 C53 H53 108.9
C54 C53 H53A 108.9
C52 C53 H53A 108.9
H53 C53 H53A 107.7
C53 C54 H54 109.5
C53 C54 H54A 109.5
H54 C54 H54A 109.5
C53 C54 H54B 109.5
H54 C54 H54B 109.5
H54A C54 H54B 109.5
C42 N4 C39 107.75(19)
C42 N4 C55 123.6(2)
C39 N4 C55 127.1(2)
C60 C55 C56 120.1(2)
C60 C55 N4 120.3(2)
C56 C55 N4 119.6(2)
C57 C56 C55 118.8(2)
C57 C56 H56 120.6
C55 C56 H56 120.6
C58 C57 C56 122.1(3)
C58 C57 H57 119.0
C56 C57 H57 119.0
C57 C58 C59 118.2(2)
C57 C58 C61 118.6(2)
C59 C58 C61 123.2(2)
C58 C59 C60 120.7(3)
C58 C59 H59 119.7
C60 C59 H59 119.7
C55 C60 C59 120.2(3)
C55 C60 H60 119.9
C59 C60 H60 119.9
C58 C61 C62 117.5(2)
C58 C61 H61 107.9
C62 C61 H61 107.9
C58 C61 H61A 107.9
C62 C61 H61A 107.9
H61 C61 H61A 107.2
C63 C62 C61 111.6(2)
C63 C62 H62 109.3
C61 C62 H62 109.3
C63 C62 H62A 109.3
C61 C62 H62A 109.3
H62 C62 H62A 108.0
C62 C63 C64 112.4(2)
C62 C63 H63 109.1
C64 C63 H63 109.1
C62 C63 H63A 109.1
C64 C63 H63A 109.1
H63 C63 H63A 107.9
C63 C64 H64 109.5
C63 C64 H64A 109.5
H64 C64 H64A 109.5
C63 C64 H64B 109.5
H64 C64 H64B 109.5
H64A C64 H64B 109.5

loop_
_geom_bond_atom_site_label_1
_geom_bond_atom_site_label_2
_geom_bond_distance
S1 C4 1.729(3)
S1 C1 1.741(3)
S2 C5 1.739(3)
S2 C8 1.741(3)
S3 C9 1.725(3)
S3 C12 1.731(3)
C1 C2 1.364(3)
C1 H1 0.9500
C2 C3 1.417(4)
C2 H2 0.9500
C3 N1 1.387(3)
C3 C4 1.391(3)
C4 C5 1.414(4)
C5 C6 1.396(3)
C6 N1 1.403(3)
C6 C7 1.421(4)
C7 N2 1.385(3)
C7 C8 1.400(3)
C8 C9 1.407(4)
C9 C10 1.388(3)
C10 N2 1.395(3)
C10 C11 1.409(4)
C11 C12 1.366(4)
C11 H11 0.9500
C12 H12 0.9500
N1 C13 1.433(3)
C13 C18 1.382(4)
C13 C14 1.389(4)
C14 C15 1.387(3)
C14 H14 0.9500
C15 C16 1.395(4)
C15 H15 0.9500
C16 C17 1.391(4)
C16 C19 1.512(3)
C17 C18 1.386(3)
C17 H17 0.9500
C18 H18 0.9500
C19 C20 1.534(4)
C19 H19 0.9900
C19 H19A 0.9900
C20 C21 1.522(3)
C20 H20 0.9900
C20 H20A 0.9900
C21 C22 1.512(4)
C21 H21 0.9900
C21 H21A 0.9900
C22 H22 0.9800
C22 H22A 0.9800
C22 H22B 0.9800
N2 C23 1.434(3)
C23 C24 1.377(4)
C23 C28 1.383(3)
C24 C25 1.380(3)
C24 H24 0.9500
C25 C26 1.385(4)
C25 H25 0.9500
C26 C27 1.384(4)
C26 C29 1.510(3)
C27 C28 1.385(3)
C27 H27 0.9500
C28 H28 0.9500
C29 C30 1.512(4)
C29 H29 0.9900
C29 H29A 0.9900
C30 C31 1.529(4)
C30 H30 0.9900
C30 H30A 0.9900
C31 C32 1.508(4)
C31 H31 0.9900
C31 H31A 0.9900
C32 H32 0.9800
C32 H32A 0.9800
C32 H32B 0.9800
S4 C36 1.720(3)
S4 C33 1.729(3)
S5 C37 1.738(3)
S5 C40 1.741(3)
S6 C41 1.720(2)
S6 C44 1.740(3)
C33 C34 1.366(4)
C33 H33 0.9500
C34 C35 1.406(4)
C34 H34 0.9500
C35 C36 1.386(3)
C35 N3 1.390(3)
C36 C37 1.420(4)
C37 C38 1.404(3)
C38 N3 1.394(3)
C38 C39 1.409(4)
C39 N4 1.398(3)
C39 C40 1.411(3)
C40 C41 1.414(4)
C41 C42 1.396(3)
C42 N4 1.394(3)
C42 C43 1.416(4)
C43 C44 1.368(3)
C43 H43 0.9500
C44 H44 0.9500
N3 C45 1.436(3)
C45 C50 1.391(4)
C45 C46 1.392(4)
C46 C47 1.384(4)
C46 H46 0.9500
C47 C48 1.398(4)
C47 H47 0.9500
C48 C49 1.401(4)
C48 C51 1.516(4)
C49 C50 1.372(4)
C49 H49 0.9500
C50 H50 0.9500
C51 C52 1.529(5)
C51 H51 0.9900
C51 H51A 0.9900
C52 C53 1.556(4)
C52 H52 0.9900
C52 H52A 0.9900
C53 C54 1.452(5)
C53 H53 0.9900
C53 H53A 0.9900
C54 H54 0.9800
C54 H54A 0.9800
C54 H54B 0.9800
N4 C55 1.430(3)
C55 C60 1.378(4)
C55 C56 1.400(4)
C56 C57 1.389(3)
C56 H56 0.9500
C57 C58 1.385(4)
C57 H57 0.9500
C58 C59 1.394(4)
C58 C61 1.510(3)
C59 C60 1.395(3)
C59 H59 0.9500
C60 H60 0.9500
C61 C62 1.532(4)
C61 H61 0.9900
C61 H61A 0.9900
C62 C63 1.523(3)
C62 H62 0.9900
C62 H62A 0.9900
C63 C64 1.533(4)
C63 H63 0.9900
C63 H63A 0.9900
C64 H64 0.9800
C64 H64A 0.9800
C64 H64B 0.9800

loop_
_geom_torsion_atom_site_label_1
_geom_torsion_atom_site_label_2
_geom_torsion_atom_site_label_3
_geom_torsion_atom_site_label_4
_geom_torsion
C4 S1 C1 C2 0.8(3)
S1 C1 C2 C3 -0.4(4)
C1 C2 C3 N1 -173.6(3)
C1 C2 C3 C4 -0.4(4)
N1 C3 C4 C5 1.2(3)
C2 C3 C4 C5 -173.7(3)
N1 C3 C4 S1 175.96(19)
C2 C3 C4 S1 1.0(3)
C1 S1 C4 C3 -1.0(2)
C1 S1 C4 C5 170.8(4)
C3 C4 C5 C6 -0.7(3)
S1 C4 C5 C6 -172.7(3)
C3 C4 C5 S2 174.2(3)
S1 C4 C5 S2 2.2(6)
C8 S2 C5 C6 -1.6(2)
C8 S2 C5 C4 -176.3(3)
C4 C5 C6 N1 0.0(3)
S2 C5 C6 N1 -176.38(19)
C4 C5 C6 C7 179.4(2)
S2 C5 C6 C7 3.0(3)
C5 C6 C7 N2 -177.8(3)
N1 C6 C7 N2 1.3(6)
C5 C6 C7 C8 -3.1(3)
N1 C6 C7 C8 176.0(3)
N2 C7 C8 C9 -0.3(3)
C6 C7 C8 C9 -176.5(2)
N2 C7 C8 S2 178.18(19)
C6 C7 C8 S2 2.0(3)
C5 S2 C8 C7 -0.2(2)
C5 S2 C8 C9 177.5(4)
C7 C8 C9 C10 -0.2(3)
S2 C8 C9 C10 -178.0(3)
C7 C8 C9 S3 -178.9(3)
S2 C8 C9 S3 3.3(6)
C12 S3 C9 C10 -0.3(2)
C12 S3 C9 C8 178.4(4)
C8 C9 C10 N2 0.6(3)
S3 C9 C10 N2 179.8(2)
C8 C9 C10 C11 -178.2(3)
S3 C9 C10 C11 1.0(3)
C9 C10 C11 C12 -1.4(4)
N2 C10 C11 C12 -179.7(3)
C10 C11 C12 S3 1.2(4)
C9 S3 C12 C11 -0.5(3)
C4 C3 N1 C6 -1.2(3)
C2 C3 N1 C6 172.2(3)
C4 C3 N1 C13 -167.9(3)
C2 C3 N1 C13 5.5(5)
C5 C6 N1 C3 0.7(3)
C7 C6 N1 C3 -178.4(3)
C5 C6 N1 C13 166.7(2)
C7 C6 N1 C13 -12.4(5)
C3 N1 C13 C18 128.0(3)
C6 N1 C13 C18 -35.7(4)
C3 N1 C13 C14 -51.5(4)
C6 N1 C13 C14 144.8(3)
C18 C13 C14 C15 -3.3(4)
N1 C13 C14 C15 176.2(2)
C13 C14 C15 C16 2.1(4)
C14 C15 C16 C17 0.3(4)
C14 C15 C16 C19 -179.0(3)
C15 C16 C17 C18 -1.6(4)
C19 C16 C17 C18 177.8(2)
C14 C13 C18 C17 2.0(4)
N1 C13 C18 C17 -177.5(2)
C16 C17 C18 C13 0.4(4)
C17 C16 C19 C20 -177.0(2)
C15 C16 C19 C20 2.3(4)
C16 C19 C20 C21 177.8(2)
C19 C20 C21 C22 -179.1(2)
C8 C7 N2 C10 0.6(3)
C6 C7 N2 C10 175.4(3)
C8 C7 N2 C23 153.9(3)
C6 C7 N2 C23 -31.3(5)
C9 C10 N2 C7 -0.7(3)
C11 C10 N2 C7 177.7(3)
C9 C10 N2 C23 -155.1(3)
C11 C10 N2 C23 23.3(5)
C7 N2 C23 C24 -36.3(4)
C10 N2 C23 C24 113.1(3)
C7 N2 C23 C28 143.4(3)
C10 N2 C23 C28 -67.3(4)
C28 C23 C24 C25 1.1(4)
N2 C23 C24 C25 -179.2(2)
C23 C24 C25 C26 0.8(4)
C24 C25 C26 C27 -2.0(4)
C24 C25 C26 C29 176.3(3)
C25 C26 C27 C28 1.3(4)
C29 C26 C27 C28 -177.0(2)
C24 C23 C28 C27 -1.8(4)
N2 C23 C28 C27 178.5(2)
C26 C27 C28 C23 0.6(4)
C27 C26 C29 C30 -77.7(3)
C25 C26 C29 C30 104.1(3)
C26 C29 C30 C31 179.8(2)
C29 C30 C31 C32 -175.5(3)
C36 S4 C33 C34 -0.3(3)
S4 C33 C34 C35 0.3(4)
C33 C34 C35 C36 -0.1(4)
C33 C34 C35 N3 178.8(3)
N3 C35 C36 C37 -1.8(3)
C34 C35 C36 C37 177.4(3)
N3 C35 C36 S4 -179.3(2)
C34 C35 C36 S4 -0.1(3)
C33 S4 C36 C35 0.2(2)
C33 S4 C36 C37 -175.8(4)
C35 C36 C37 C38 1.2(3)
S4 C36 C37 C38 177.2(3)
C35 C36 C37 S5 177.8(3)
S4 C36 C37 S5 -6.1(7)
C40 S5 C37 C38 0.7(2)
C40 S5 C37 C36 -175.8(4)
C36 C37 C38 N3 -0.1(3)
S5 C37 C38 N3 -177.8(2)
C36 C37 C38 C39 175.4(3)
S5 C37 C38 C39 -2.3(3)
N3 C38 C39 N4 -2.0(7)
C37 C38 C39 N4 -175.6(3)
N3 C38 C39 C40 176.6(3)
C37 C38 C39 C40 3.0(4)
N4 C39 C40 C41 -1.1(3)
C38 C39 C40 C41 179.8(3)
N4 C39 C40 S5 176.62(19)
C38 C39 C40 S5 -2.4(3)
C37 S5 C40 C39 1.0(2)
C37 S5 C40 C41 177.6(3)
C39 C40 C41 C42 1.9(3)
S5 C40 C41 C42 -174.9(3)
C39 C40 C41 S6 172.7(3)
S5 C40 C41 S6 -4.1(6)
C44 S6 C41 C42 0.5(2)
C44 S6 C41 C40 -170.1(4)
C40 C41 C42 N4 -2.0(3)
S6 C41 C42 N4 -175.86(19)
C40 C41 C42 C43 173.3(3)
S6 C41 C42 C43 -0.6(4)
N4 C42 C43 C44 173.9(3)
C41 C42 C43 C44 0.4(4)
C42 C43 C44 S6 0.0(4)
C41 S6 C44 C43 -0.3(3)
C36 C35 N3 C38 1.7(3)
C34 C35 N3 C38 -177.2(4)
C36 C35 N3 C45 157.7(3)
C34 C35 N3 C45 -21.3(5)
C37 C38 N3 C35 -1.0(3)
C39 C38 N3 C35 -174.7(4)
C37 C38 N3 C45 -156.1(3)
C39 C38 N3 C45 30.2(6)
C35 N3 C45 C50 -114.8(3)
C38 N3 C45 C50 36.5(4)
C35 N3 C45 C46 64.2(4)
C38 N3 C45 C46 -144.5(3)
C50 C45 C46 C47 0.5(4)
N3 C45 C46 C47 -178.5(2)
C45 C46 C47 C48 -0.1(4)
C46 C47 C48 C49 -1.3(4)
C46 C47 C48 C51 -179.4(3)
C47 C48 C49 C50 2.4(4)
C51 C48 C49 C50 -179.5(3)
C48 C49 C50 C45 -2.1(4)
C46 C45 C50 C49 0.6(4)
N3 C45 C50 C49 179.5(2)
C47 C48 C51 C52 92.2(3)
C49 C48 C51 C52 -85.8(4)
C48 C51 C52 C53 173.6(3)
C51 C52 C53 C54 69.6(4)
C41 C42 N4 C39 1.3(3)
C43 C42 N4 C39 -172.5(4)
C41 C42 N4 C55 168.1(3)
C43 C42 N4 C55 -5.7(5)
C38 C39 N4 C42 178.5(4)
C40 C39 N4 C42 -0.1(3)
C38 C39 N4 C55 12.4(6)
C40 C39 N4 C55 -166.3(2)
C42 N4 C55 C60 50.4(4)
C39 N4 C55 C60 -145.5(3)
C42 N4 C55 C56 -126.9(3)
C39 N4 C55 C56 37.3(4)
C60 C55 C56 C57 -0.9(4)
N4 C55 C56 C57 176.4(2)
C55 C56 C57 C58 0.4(4)
C56 C57 C58 C59 -0.6(4)
C56 C57 C58 C61 -177.8(2)
C57 C58 C59 C60 1.2(4)
C61 C58 C59 C60 178.3(3)
C56 C55 C60 C59 1.6(4)
N4 C55 C60 C59 -175.7(2)
C58 C59 C60 C55 -1.7(4)
C57 C58 C61 C62 -178.4(2)
C59 C58 C61 C62 4.4(4)
C58 C61 C62 C63 176.5(2)
C61 C62 C63 C64 178.6(2)

loop_
_cod_related_entry_id
_cod_related_entry_database
_cod_related_entry_code
1 ChemSpider 30651898
